data_4350324
loop_
_publ_author_name
'Stamatatos, Theocharis C.'
'Boudalis, Athanassios K.'
'Sanakis, Yiannis'
'Raptopoulou, Catherine P.'

_publ_section_title
;
 Reactivity and structural and physical studies of tetranuclear iron(III)
 clusters containing the [Fe4(mu3-O)2]8+ &quot;butterfly&quot; core: an
 FeIII4 cluster with an S = 1 ground state.
;
_journal_issue 18
_journal_name_full 'Inorganic chemistry'
_journal_page_first 7372
_journal_page_last 7381
_journal_paper_doi 10.1021/ic0604821
_journal_volume 45
_journal_year 2006
_chemical_formula_sum 'C52.5 H51.5 Cl2 Fe4 N16.5 O19'
_chemical_formula_weight 1511.90
_space_group_IT_number 14
_space_group_name_Hall '-P 2ybc'
_space_group_name_H-M_alt 'P 1 21/c 1'
_symmetry_cell_setting monoclinic
_symmetry_space_group_name_H-M 'P 1 21/c 1'
_atom_sites_solution_hydrogens geom
_atom_sites_solution_primary direct
_atom_sites_solution_secondary difmap
_audit_creation_method SHELXL-97
_cell_angle_alpha 90.00
_cell_angle_beta 93.500(10)
_cell_angle_gamma 90.00
_cell_formula_units_Z 4
_cell_length_a 22.577(7)
_cell_length_b 17.078(6)
_cell_length_c 17.394(6)
_cell_measurement_reflns_used 25
_cell_measurement_temperature 298
_cell_measurement_theta_max 11
_cell_measurement_theta_min 5.5
_cell_volume 6694(4)
_computing_structure_refinement 'SHELXL-97 (Sheldrick, 1997)'
_computing_structure_solution 'SHELXS-86 (Sheldrick, 986)'
_diffrn_ambient_temperature 298
_diffrn_measured_fraction_theta_full 0.887
_diffrn_measured_fraction_theta_max 0.887
_diffrn_measurement_device_type 'Crystal Logic Dual Goniometer'
_diffrn_measurement_method \q/2\q
_diffrn_radiation_monochromator graphite
_diffrn_radiation_source 'fine-focus sealed tube'
_diffrn_radiation_type MoK\a
_diffrn_radiation_wavelength 0.71073
_diffrn_reflns_av_R_equivalents 0.0285
_diffrn_reflns_av_sigmaI/netI 0.0594
_diffrn_reflns_limit_h_max 19
_diffrn_reflns_limit_h_min -22
_diffrn_reflns_limit_k_max 17
_diffrn_reflns_limit_k_min 0
_diffrn_reflns_limit_l_max 17
_diffrn_reflns_limit_l_min 0
_diffrn_reflns_number 6615
_diffrn_reflns_theta_full 20.99
_diffrn_reflns_theta_max 20.99
_diffrn_reflns_theta_min 0.90
_diffrn_standards_decay_% -2.9
_diffrn_standards_interval_count 97
_diffrn_standards_number 3
_exptl_absorpt_coefficient_mu 1.009
_exptl_absorpt_correction_type none
_exptl_crystal_colour red
_exptl_crystal_density_diffrn 1.500
_exptl_crystal_density_meas 1.48
_exptl_crystal_density_method 'floating method'
_exptl_crystal_description parall
_exptl_crystal_F_000 3088
_exptl_crystal_size_max 0.50
_exptl_crystal_size_mid 0.20
_exptl_crystal_size_min 0.15
_refine_diff_density_max 0.899
_refine_diff_density_min -0.663
_refine_diff_density_rms 0.109
_refine_ls_extinction_method none
_refine_ls_goodness_of_fit_ref 1.035
_refine_ls_hydrogen_treatment constr
_refine_ls_matrix_type full
_refine_ls_number_parameters 777
_refine_ls_number_reflns 6376
_refine_ls_number_restraints 18
_refine_ls_restrained_S_all 1.035
_refine_ls_R_factor_all 0.1026
_refine_ls_R_factor_gt 0.0752
_refine_ls_shift/su_max 0.010
_refine_ls_shift/su_mean 0.000
_refine_ls_structure_factor_coef Fsqd
_refine_ls_weighting_details 'calc w=1/[\s^2^(Fo^2^)+(0.1129P)^2^+52.5557P] where P=(Fo^2^+2Fc^2^)/3'
_refine_ls_weighting_scheme calc
_refine_ls_wR_factor_gt 0.1972
_refine_ls_wR_factor_ref 0.2248
_reflns_number_gt 4780
_reflns_number_total 6376
_reflns_threshold_expression >2sigma(I)
_cod_data_source_file ic0604821si20060322_102854.cif
_cod_data_source_block COMPOUND_1b
_cod_original_sg_symbol_H-M P21/c
_cod_original_formula_sum 'C52.50 H51.50 Cl2 Fe4 N16.50 O19'
_cod_database_code 4350324

loop_
_symmetry_equiv_pos_as_xyz
'x, y, z'
'x, -y+1/2, z+1/2'
'-x, -y, -z'
'-x, y-1/2, -z-1/2'

loop_
_atom_site_label
_atom_site_type_symbol
_atom_site_fract_x
_atom_site_fract_y
_atom_site_fract_z
_atom_site_U_iso_or_equiv
_atom_site_adp_type
_atom_site_occupancy
_atom_site_symmetry_multiplicity
_atom_site_calc_flag
_atom_site_refinement_flags
Fe1 Fe 0.73787(6) 0.15567(8) 0.61007(9) 0.0436(5) Uani 1 1 d .
Fe2 Fe 0.76207(6) 0.01744(8) 0.47501(8) 0.0388(5) Uani 1 1 d .
Fe3 Fe 0.71013(6) -0.03116(8) 0.61514(8) 0.0413(5) Uani 1 1 d .
Fe4 Fe 0.73969(6) -0.17567(8) 0.50115(8) 0.0392(5) Uani 1 1 d .
Cl1 Cl 0.69174(14) 0.26010(17) 0.5499(2) 0.0685(9) Uani 1 1 d .
Cl2 Cl 0.82605(13) -0.23593(17) 0.46894(18) 0.0619(9) Uani 1 1 d .
O1 O 0.8124(3) 0.1652(4) 0.5537(4) 0.0462(18) Uani 1 1 d .
N1 N 0.8435(4) -0.0098(5) 0.4172(5) 0.045(2) Uani 1 1 d .
N2 N 0.8280(4) 0.1036(5) 0.5115(5) 0.044(2) Uani 1 1 d .
O11 O 0.7802(3) 0.0033(4) 0.6840(4) 0.0519(19) Uani 1 1 d .
N11 N 0.7917(5) 0.2301(5) 0.6902(6) 0.053(3) Uani 1 1 d .
N12 N 0.7881(4) 0.0811(5) 0.6900(5) 0.046(2) Uani 1 1 d .
O21 O 0.7166(3) -0.1317(4) 0.3955(4) 0.0478(18) Uani 1 1 d .
N21 N 0.7266(4) 0.0966(5) 0.3854(5) 0.046(2) Uani 1 1 d .
N22 N 0.7140(4) -0.0538(4) 0.3916(5) 0.039(2) Uani 1 1 d .
O31 O 0.6377(3) -0.0761(4) 0.5557(4) 0.0458(18) Uani 1 1 d .
N31 N 0.6830(4) -0.2740(5) 0.4605(5) 0.044(2) Uani 1 1 d .
N32 N 0.6495(4) -0.1444(5) 0.5231(5) 0.043(2) Uani 1 1 d .
O41 O 0.6722(3) 0.1457(5) 0.6841(5) 0.061(2) Uani 1 1 d .
O42 O 0.6514(3) 0.0186(4) 0.6843(4) 0.060(2) Uani 1 1 d .
O51 O 0.7144(3) -0.1279(4) 0.6818(4) 0.0536(19) Uani 1 1 d .
O52 O 0.7445(3) -0.2256(4) 0.6076(4) 0.0506(19) Uani 1 1 d .
O61 O 0.7174(3) 0.0649(4) 0.5529(4) 0.0386(16) Uani 1 1 d .
O62 O 0.7611(3) -0.0751(3) 0.5361(3) 0.0360(16) Uani 1 1 d .
C1 C 0.8503(5) -0.0706(6) 0.3692(6) 0.053(3) Uani 1 1 d .
H1 H 0.8174 -0.1017 0.3558 0.053(16) Uiso 1 1 calc R
C2 C 0.9040(6) -0.0892(8) 0.3385(8) 0.073(4) Uani 1 1 d .
H2 H 0.9072 -0.1319 0.3058 0.053(16) Uiso 1 1 calc R
C3 C 0.9518(6) -0.0429(8) 0.3580(9) 0.079(4) Uani 1 1 d .
H3 H 0.9882 -0.0535 0.3381 0.053(16) Uiso 1 1 calc R
C4 C 0.9460(5) 0.0191(7) 0.4067(7) 0.061(3) Uani 1 1 d .
H4 H 0.9786 0.0508 0.4197 0.053(16) Uiso 1 1 calc R
C5 C 0.8923(5) 0.0348(6) 0.4366(6) 0.041(3) Uani 1 1 d .
C6 C 0.8820(4) 0.1008(6) 0.4867(6) 0.046(3) Uani 1 1 d .
C7 C 0.9271(5) 0.1589(7) 0.5091(7) 0.052(3) Uani 1 1 d .
C8 C 0.9377(6) 0.1801(8) 0.5859(9) 0.070(4) Uani 1 1 d .
H8 H 0.9160 0.1581 0.6241 0.09(2) Uiso 1 1 calc R
C9 C 0.9808(8) 0.2341(12) 0.6036(12) 0.113(7) Uani 1 1 d .
H9 H 0.9889 0.2491 0.6546 0.09(2) Uiso 1 1 calc R
C10 C 1.0127(7) 0.2667(11) 0.5461(15) 0.122(8) Uani 1 1 d .
H10 H 1.0428 0.3030 0.5569 0.09(2) Uiso 1 1 calc R
C11 C 0.9979(8) 0.2432(10) 0.4740(14) 0.115(6) Uani 1 1 d .
H11 H 1.0187 0.2651 0.4347 0.09(2) Uiso 1 1 calc R
N3 N 0.9554(5) 0.1905(6) 0.4536(7) 0.079(3) Uani 1 1 d .
C21 C 0.7914(6) 0.3080(8) 0.6891(7) 0.064(4) Uani 1 1 d .
H21 H 0.7630 0.3333 0.6569 0.049(16) Uiso 1 1 calc R
C22 C 0.8312(7) 0.3534(9) 0.7334(9) 0.077(4) Uani 1 1 d .
H22 H 0.8303 0.4078 0.7304 0.049(16) Uiso 1 1 calc R
C23 C 0.8721(8) 0.3152(11) 0.7823(9) 0.094(5) Uani 1 1 d .
H23 H 0.8993 0.3438 0.8133 0.049(16) Uiso 1 1 calc R
C24 C 0.8726(7) 0.2352(8) 0.7850(8) 0.073(4) Uani 1 1 d .
H24 H 0.8996 0.2090 0.8182 0.049(16) Uiso 1 1 calc R
C25 C 0.8330(6) 0.1943(6) 0.7385(7) 0.050(3) Uani 1 1 d .
C26 C 0.8292(6) 0.1084(7) 0.7380(6) 0.051(3) Uani 1 1 d .
C27 C 0.8694(6) 0.0565(8) 0.7856(7) 0.061(3) Uani 1 1 d .
C28 C 0.8489(7) -0.0049(8) 0.8284(8) 0.070(4) Uani 1 1 d .
H28 H 0.8087 -0.0170 0.8255 0.14(4) Uiso 1 1 calc R
C29 C 0.8869(10) -0.0472(10) 0.8744(10) 0.096(5) Uani 1 1 d .
H29 H 0.8733 -0.0877 0.9045 0.14(4) Uiso 1 1 calc R
C30 C 0.9452(11) -0.0292(13) 0.8758(13) 0.128(7) Uani 1 1 d .
H30 H 0.9728 -0.0579 0.9061 0.14(4) Uiso 1 1 calc R
C31 C 0.9631(9) 0.0321(14) 0.8318(14) 0.126(7) Uani 1 1 d .
H31 H 1.0035 0.0437 0.8341 0.14(4) Uiso 1 1 calc R
N13 N 0.9270(6) 0.0767(8) 0.7858(8) 0.090(4) Uani 1 1 d .
C41 C 0.7305(5) 0.1740(6) 0.3860(7) 0.049(3) Uani 1 1 d .
H41 H 0.7550 0.1977 0.4241 0.066(18) Uiso 1 1 calc R
C42 C 0.6994(6) 0.2214(7) 0.3322(8) 0.064(4) Uani 1 1 d .
H42 H 0.7032 0.2756 0.3346 0.066(18) Uiso 1 1 calc R
C43 C 0.6633(6) 0.1871(7) 0.2760(7) 0.059(3) Uani 1 1 d .
H43 H 0.6421 0.2170 0.2390 0.066(18) Uiso 1 1 calc R
C44 C 0.6596(5) 0.1064(7) 0.2763(7) 0.057(3) Uani 1 1 d .
H44 H 0.6348 0.0814 0.2393 0.066(18) Uiso 1 1 calc R
C45 C 0.6916(5) 0.0624(6) 0.3299(6) 0.042(3) Uani 1 1 d .
C46 C 0.6880(5) -0.0230(5) 0.3317(6) 0.038(3) Uani 1 1 d .
C47 C 0.6543(5) -0.0676(6) 0.2685(6) 0.048(3) Uani 1 1 d .
C48 C 0.6079(6) -0.1141(8) 0.2856(8) 0.073(4) Uani 1 1 d .
H48 H 0.5976 -0.1200 0.3362 0.11(3) Uiso 1 1 calc R
C49 C 0.5763(7) -0.1523(10) 0.2258(13) 0.104(6) Uani 1 1 d .
H49 H 0.5431 -0.1825 0.2349 0.11(3) Uiso 1 1 calc R
C50 C 0.5949(10) -0.1445(11) 0.1550(10) 0.104(6) Uani 1 1 d .
H50 H 0.5745 -0.1694 0.1139 0.11(3) Uiso 1 1 calc R
C51 C 0.6425(10) -0.1013(11) 0.1425(9) 0.100(5) Uani 1 1 d .
H51 H 0.6555 -0.0994 0.0929 0.11(3) Uiso 1 1 calc R
N23 N 0.6733(6) -0.0594(7) 0.1992(6) 0.082(3) Uani 1 1 d .
C61 C 0.7021(5) -0.3399(7) 0.4305(6) 0.056(3) Uani 1 1 d .
H61 H 0.7427 -0.3469 0.4279 0.068(18) Uiso 1 1 calc R
C62 C 0.6648(7) -0.3985(8) 0.4031(8) 0.079(4) Uani 1 1 d .
H62 H 0.6801 -0.4446 0.3839 0.068(18) Uiso 1 1 calc R
C63 C 0.6055(8) -0.3878(8) 0.4044(8) 0.088(4) Uani 1 1 d .
H63 H 0.5794 -0.4265 0.3859 0.068(18) Uiso 1 1 calc R
C64 C 0.5837(6) -0.3178(7) 0.4340(7) 0.065(3) Uani 1 1 d .
H64 H 0.5431 -0.3092 0.4352 0.068(18) Uiso 1 1 calc R
C65 C 0.6239(5) -0.2617(6) 0.4614(6) 0.047(3) Uani 1 1 d .
C66 C 0.6057(5) -0.1882(6) 0.4973(6) 0.043(3) Uani 1 1 d .
C67 C 0.5410(5) -0.1647(6) 0.4997(7) 0.052(3) Uani 1 1 d .
C68 C 0.5192(6) -0.0989(8) 0.4646(8) 0.078(4) Uani 1 1 d .
H68 H 0.5439 -0.0658 0.4387 0.14(3) Uiso 1 1 calc R
C69 C 0.4589(7) -0.0817(11) 0.4682(10) 0.099(5) Uani 1 1 d .
H69 H 0.4426 -0.0378 0.4434 0.14(3) Uiso 1 1 calc R
C70 C 0.4252(7) -0.1291(10) 0.5076(11) 0.088(5) Uani 1 1 d .
H70 H 0.3851 -0.1184 0.5118 0.14(3) Uiso 1 1 calc R
C71 C 0.4489(7) -0.1897(12) 0.5395(11) 0.107(6) Uani 1 1 d .
H71 H 0.4244 -0.2209 0.5678 0.14(3) Uiso 1 1 calc R
N33 N 0.5077(5) -0.2140(7) 0.5365(7) 0.081(3) Uani 1 1 d .
C81 C 0.6429(5) 0.0884(8) 0.7043(8) 0.065(4) Uani 1 1 d .
C82 C 0.5922(7) 0.1040(8) 0.7557(11) 0.122(7) Uani 1 1 d .
H82A H 0.5970 0.0721 0.8011 0.27(8) Uiso 1 1 calc R
H82B H 0.5552 0.0916 0.7283 0.27(8) Uiso 1 1 calc R
H82C H 0.5924 0.1582 0.7702 0.27(8) Uiso 1 1 calc R
C83 C 0.7331(5) -0.1964(7) 0.6728(6) 0.047(3) Uani 1 1 d .
C84 C 0.7414(7) -0.2463(8) 0.7432(8) 0.081(4) Uani 1 1 d .
H84A H 0.7421 -0.2137 0.7882 0.15(4) Uiso 1 1 calc R
H84B H 0.7782 -0.2743 0.7421 0.15(4) Uiso 1 1 calc R
H84C H 0.7092 -0.2829 0.7445 0.15(4) Uiso 1 1 calc R
C85 C 0.1145(8) 0.1236(11) 0.3583(11) 0.114(6) Uiso 1 1 d .
N4 N 0.0762(14) 0.1682(17) 0.3032(16) 0.195(10) Uiso 1 1 d .
O2 O 0.0287(11) 0.1377(12) 0.2877(12) 0.212(8) Uiso 1 1 d .
O3 O 0.0931(12) 0.2163(17) 0.2733(17) 0.274(13) Uiso 1 1 d .
C86 C 0.4343(10) 0.1271(13) 0.2986(12) 0.140(7) Uiso 1 1 d .
N5 N 0.4945(10) 0.1167(14) 0.2633(12) 0.161(7) Uiso 1 1 d .
O4 O 0.5123(11) 0.0591(14) 0.2387(13) 0.234(9) Uiso 1 1 d .
O5 O 0.5134(7) 0.1791(10) 0.2317(9) 0.160(5) Uiso 1 1 d .
C87 C 0.8385(9) 0.1446(12) 0.9928(12) 0.139(7) Uiso 1 1 d D
N6 N 0.7919(10) 0.1032(13) 0.9688(13) 0.178(8) Uiso 1 1 d D
O6 O 0.7679(9) 0.0496(12) 1.0027(11) 0.216(8) Uiso 1 1 d D
O7 O 0.7582(8) 0.1101(11) 0.9098(11) 0.204(7) Uiso 1 1 d D
C88 C 0.1895(10) 0.3943(13) 0.3884(12) 0.150(8) Uiso 1 1 d D
N7 N 0.1332(12) 0.4186(15) 0.3851(15) 0.235(11) Uiso 1 1 d D
O8 O 0.0989(10) 0.4187(14) 0.4374(14) 0.264(11) Uiso 1 1 d D
O9 O 0.1176(10) 0.4839(14) 0.3546(13) 0.265(11) Uiso 1 1 d D
C89 C 0.3767(16) 0.581(3) 0.559(2) 0.157(17) Uiso 0.50 1 d PD
N8 N 0.4201(16) 0.587(3) 0.512(2) 0.21(2) Uiso 0.50 1 d PD
O10 O 0.4154(13) 0.5886(19) 0.4406(16) 0.167(11) Uiso 0.50 1 d PD
O12 O 0.4711(14) 0.559(2) 0.522(2) 0.221(16) Uiso 0.50 1 d PD

loop_
_atom_site_aniso_label
_atom_site_aniso_U_11
_atom_site_aniso_U_22
_atom_site_aniso_U_33
_atom_site_aniso_U_23
_atom_site_aniso_U_13
_atom_site_aniso_U_12
Fe1 0.0379(9) 0.0373(9) 0.0559(10) -0.0067(7) 0.0060(8) -0.0016(7)
Fe2 0.0345(9) 0.0363(9) 0.0455(9) -0.0023(7) 0.0018(7) -0.0018(7)
Fe3 0.0400(10) 0.0371(9) 0.0473(9) -0.0052(7) 0.0064(8) -0.0030(7)
Fe4 0.0370(9) 0.0342(8) 0.0463(9) -0.0023(7) 0.0026(7) 0.0026(7)
Cl1 0.0571(19) 0.0493(18) 0.099(2) -0.0002(17) -0.0007(18) 0.0073(15)
Cl2 0.0505(18) 0.0587(19) 0.077(2) -0.0010(16) 0.0099(16) 0.0137(15)
O1 0.041(4) 0.040(4) 0.058(4) -0.014(4) 0.007(4) -0.003(3)
N1 0.051(6) 0.035(5) 0.050(5) 0.006(4) 0.006(5) 0.004(5)
N2 0.041(6) 0.042(5) 0.048(5) -0.008(4) -0.005(5) -0.001(4)
O11 0.051(5) 0.048(5) 0.056(5) -0.005(4) -0.007(4) -0.001(4)
N11 0.071(7) 0.028(6) 0.062(6) -0.003(5) 0.016(6) -0.007(5)
N12 0.057(6) 0.029(5) 0.053(6) -0.009(4) 0.008(6) -0.009(5)
O21 0.052(5) 0.035(4) 0.056(4) -0.007(3) -0.006(4) 0.001(4)
N21 0.047(6) 0.044(6) 0.046(6) -0.011(5) -0.003(5) -0.008(5)
N22 0.051(6) 0.016(5) 0.051(6) 0.013(4) -0.002(5) 0.011(4)
O31 0.040(4) 0.039(4) 0.059(4) -0.013(4) 0.007(4) -0.002(3)
N31 0.049(6) 0.037(5) 0.044(5) -0.009(4) 0.003(5) -0.004(4)
N32 0.043(6) 0.032(5) 0.054(5) -0.020(4) 0.009(5) -0.005(5)
O41 0.051(5) 0.051(5) 0.083(6) -0.016(4) 0.029(4) -0.006(4)
O42 0.063(5) 0.046(5) 0.073(5) -0.013(4) 0.033(4) -0.004(4)
O51 0.069(5) 0.045(5) 0.048(4) 0.004(4) 0.008(4) 0.001(4)
O52 0.051(5) 0.049(4) 0.052(5) 0.000(4) 0.004(4) 0.005(4)
O61 0.032(4) 0.039(4) 0.043(4) -0.002(3) -0.004(3) 0.000(3)
O62 0.041(4) 0.035(4) 0.032(4) 0.002(3) -0.003(3) 0.007(3)
C1 0.059(8) 0.044(7) 0.057(7) -0.004(6) 0.010(6) 0.001(6)
C2 0.075(10) 0.065(8) 0.083(9) -0.023(7) 0.027(8) 0.008(8)
C3 0.051(9) 0.070(9) 0.119(12) -0.006(9) 0.036(8) 0.010(8)
C4 0.053(8) 0.052(8) 0.081(9) -0.010(7) 0.017(7) 0.004(6)
C5 0.040(7) 0.037(6) 0.047(6) 0.001(5) 0.010(6) -0.002(6)
C6 0.027(6) 0.057(7) 0.053(7) 0.004(6) -0.001(6) -0.001(6)
C7 0.029(7) 0.058(7) 0.070(9) -0.009(7) 0.001(7) -0.006(6)
C8 0.040(8) 0.081(9) 0.086(11) -0.012(8) -0.011(7) -0.005(8)
C9 0.059(10) 0.143(16) 0.134(16) -0.078(14) -0.022(11) 0.009(12)
C10 0.060(11) 0.111(14) 0.20(2) -0.078(16) 0.031(14) -0.023(10)
C11 0.089(13) 0.087(12) 0.18(2) -0.035(13) 0.059(13) -0.037(11)
N3 0.063(7) 0.067(7) 0.110(9) -0.009(7) 0.032(7) -0.024(6)
C21 0.063(9) 0.066(9) 0.065(8) -0.014(8) 0.013(7) -0.003(8)
C22 0.097(11) 0.063(9) 0.073(9) -0.017(9) 0.011(9) -0.035(10)
C23 0.105(13) 0.114(15) 0.062(9) -0.034(10) -0.005(10) -0.068(12)
C24 0.084(10) 0.057(9) 0.077(9) -0.014(8) -0.003(9) -0.035(8)
C25 0.061(8) 0.034(7) 0.056(7) -0.009(7) 0.010(7) -0.016(7)
C26 0.051(8) 0.068(9) 0.032(6) -0.010(6) -0.005(6) -0.019(8)
C27 0.041(8) 0.075(9) 0.064(8) -0.027(8) -0.007(7) -0.002(7)
C28 0.078(10) 0.065(9) 0.065(8) 0.005(7) -0.004(8) 0.004(8)
C29 0.108(15) 0.086(11) 0.089(11) 0.016(10) -0.021(11) 0.002(11)
C30 0.12(2) 0.113(17) 0.141(18) 0.005(14) -0.063(15) 0.016(14)
C31 0.077(13) 0.129(17) 0.17(2) -0.006(16) -0.035(14) -0.006(14)
N13 0.059(9) 0.103(10) 0.106(10) 0.006(8) -0.018(7) -0.006(8)
C41 0.054(7) 0.035(7) 0.056(7) -0.002(6) -0.001(6) -0.009(6)
C42 0.073(9) 0.038(7) 0.083(9) 0.013(8) 0.013(8) 0.001(7)
C43 0.058(8) 0.063(9) 0.054(8) 0.007(7) -0.015(7) -0.003(7)
C44 0.057(8) 0.043(7) 0.072(8) -0.013(7) 0.006(7) -0.022(6)
C45 0.042(7) 0.042(7) 0.042(6) 0.029(6) 0.004(6) 0.015(6)
C46 0.039(6) 0.023(6) 0.052(7) -0.002(6) 0.004(6) -0.001(5)
C47 0.053(8) 0.048(7) 0.041(7) -0.001(6) -0.005(6) 0.006(6)
C48 0.069(9) 0.079(9) 0.070(9) -0.005(8) -0.006(8) -0.012(8)
C49 0.058(10) 0.091(12) 0.160(18) -0.038(13) -0.021(12) -0.017(9)
C50 0.121(16) 0.120(15) 0.067(12) -0.033(11) -0.039(12) 0.006(13)
C51 0.129(16) 0.110(14) 0.062(11) -0.001(10) 0.013(11) 0.007(12)
N23 0.111(10) 0.085(8) 0.049(7) -0.006(6) 0.001(7) -0.005(7)
C61 0.052(8) 0.052(8) 0.064(8) -0.020(6) 0.002(6) -0.001(7)
C62 0.086(11) 0.062(9) 0.088(10) -0.028(8) 0.007(9) 0.008(9)
C63 0.099(13) 0.066(10) 0.097(11) -0.026(8) -0.003(10) -0.016(9)
C64 0.058(8) 0.061(8) 0.075(8) -0.017(7) -0.006(7) -0.006(8)
C65 0.043(7) 0.034(6) 0.064(7) -0.001(6) -0.003(6) -0.001(6)
C66 0.033(6) 0.037(6) 0.059(7) 0.006(6) 0.002(6) 0.003(6)
C67 0.047(7) 0.043(7) 0.066(7) -0.002(6) 0.009(6) -0.002(6)
C68 0.077(11) 0.053(9) 0.102(11) 0.007(8) -0.003(8) 0.012(8)
C69 0.056(11) 0.103(13) 0.134(15) -0.008(11) -0.022(10) 0.020(10)
C70 0.040(9) 0.066(10) 0.154(16) -0.025(10) -0.017(10) 0.013(9)
C71 0.040(10) 0.130(16) 0.152(16) -0.007(13) 0.013(10) -0.013(10)
N33 0.066(8) 0.083(8) 0.093(8) 0.011(7) 0.002(7) -0.007(7)
C81 0.049(8) 0.066(9) 0.083(9) -0.017(8) 0.027(7) -0.001(7)
C82 0.114(13) 0.074(10) 0.189(18) -0.055(11) 0.108(13) -0.019(9)
C83 0.050(7) 0.047(8) 0.043(7) 0.014(6) -0.007(6) -0.004(6)
C84 0.106(11) 0.065(9) 0.072(9) 0.005(7) 0.009(8) 0.001(8)

loop_
_atom_type_symbol
_atom_type_description
_atom_type_scat_dispersion_real
_atom_type_scat_dispersion_imag
_atom_type_scat_source
C C 0.0033 0.0016 'International Tables Vol C Tables 4.2.6.8 and 6.1.1.4'
H H 0.0000 0.0000 'International Tables Vol C Tables 4.2.6.8 and 6.1.1.4'
N N 0.0061 0.0033 'International Tables Vol C Tables 4.2.6.8 and 6.1.1.4'
O O 0.0106 0.0060 'International Tables Vol C Tables 4.2.6.8 and 6.1.1.4'
Cl Cl 0.1484 0.1585 'International Tables Vol C Tables 4.2.6.8 and 6.1.1.4'
Fe Fe 0.3463 0.8444 'International Tables Vol C Tables 4.2.6.8 and 6.1.1.4'

loop_
_geom_angle_atom_site_label_1
_geom_angle_atom_site_label_2
_geom_angle_atom_site_label_3
_geom_angle
O61 Fe1 O1 89.7(3)
O61 Fe1 O41 95.8(3)
O1 Fe1 O41 169.9(3)
O61 Fe1 N12 87.5(3)
O1 Fe1 N12 86.6(3)
O41 Fe1 N12 85.2(3)
O61 Fe1 N11 156.9(3)
O1 Fe1 N11 79.4(3)
O41 Fe1 N11 92.5(3)
N12 Fe1 N11 71.6(4)
O61 Fe1 Cl1 108.0(2)
O1 Fe1 Cl1 94.9(2)
O41 Fe1 Cl1 91.5(3)
N12 Fe1 Cl1 164.3(3)
N11 Fe1 Cl1 93.3(3)
O62 Fe2 O61 86.1(3)
O62 Fe2 N22 83.3(3)
O61 Fe2 N22 116.9(3)
O62 Fe2 N2 115.6(3)
O61 Fe2 N2 83.6(3)
N22 Fe2 N2 154.0(3)
O62 Fe2 N21 153.8(3)
O61 Fe2 N21 93.2(3)
N22 Fe2 N21 73.7(3)
N2 Fe2 N21 90.2(3)
O62 Fe2 N1 96.8(3)
O61 Fe2 N1 154.6(3)
N22 Fe2 N1 88.5(3)
N2 Fe2 N1 72.4(3)
N21 Fe2 N1 94.9(3)
O62 Fe2 Fe3 43.31(18)
O61 Fe2 Fe3 42.91(19)
N22 Fe2 Fe3 101.1(2)
N2 Fe2 Fe3 104.8(2)
N21 Fe2 Fe3 129.1(2)
N1 Fe2 Fe3 135.9(2)
O61 Fe3 O62 82.2(3)
O61 Fe3 O11 89.8(3)
O62 Fe3 O11 93.1(3)
O61 Fe3 O51 172.4(3)
O62 Fe3 O51 94.5(3)
O11 Fe3 O51 83.6(3)
O61 Fe3 O42 93.2(3)
O62 Fe3 O42 172.7(3)
O11 Fe3 O42 92.5(3)
O51 Fe3 O42 90.7(3)
O61 Fe3 O31 97.2(3)
O62 Fe3 O31 89.3(3)
O11 Fe3 O31 172.9(3)
O51 Fe3 O31 89.6(3)
O42 Fe3 O31 85.7(3)
O61 Fe3 Fe2 41.30(18)
O62 Fe3 Fe2 41.00(17)
O11 Fe3 Fe2 94.2(2)
O51 Fe3 Fe2 135.4(2)
O42 Fe3 Fe2 133.8(2)
O31 Fe3 Fe2 92.0(2)
O62 Fe4 O21 90.1(3)
O62 Fe4 O52 95.2(3)
O21 Fe4 O52 167.9(3)
O62 Fe4 N32 86.8(3)
O21 Fe4 N32 82.8(3)
O52 Fe4 N32 86.6(3)
O62 Fe4 N31 159.4(3)
O21 Fe4 N31 83.0(3)
O52 Fe4 N31 88.3(3)
N32 Fe4 N31 73.1(3)
O62 Fe4 Cl2 106.4(2)
O21 Fe4 Cl2 96.9(2)
O52 Fe4 Cl2 92.0(2)
N32 Fe4 Cl2 166.8(2)
N31 Fe4 Cl2 93.7(2)
N2 O1 Fe1 117.4(5)
C1 N1 C5 117.6(9)
C1 N1 Fe2 125.2(7)
C5 N1 Fe2 117.0(6)
C6 N2 O1 119.1(8)
C6 N2 Fe2 120.9(7)
O1 N2 Fe2 119.7(6)
N12 O11 Fe3 115.5(6)
C21 N11 C25 117.4(11)
C21 N11 Fe1 124.6(10)
C25 N11 Fe1 117.5(7)
C26 N12 O11 119.4(9)
C26 N12 Fe1 122.0(7)
O11 N12 Fe1 118.2(7)
N22 O21 Fe4 115.1(6)
C41 N21 C45 118.3(10)
C41 N21 Fe2 126.3(8)
C45 N21 Fe2 114.8(7)
C46 N22 O21 117.9(8)
C46 N22 Fe2 120.5(6)
O21 N22 Fe2 121.0(6)
N32 O31 Fe3 111.9(6)
C61 N31 C65 118.8(9)
C61 N31 Fe4 125.4(8)
C65 N31 Fe4 115.5(7)
C66 N32 O31 119.0(8)
C66 N32 Fe4 120.2(6)
O31 N32 Fe4 120.4(6)
C81 O41 Fe1 131.8(7)
C81 O42 Fe3 132.5(7)
C83 O51 Fe3 134.1(7)
C83 O52 Fe4 129.9(7)
Fe1 O61 Fe2 126.7(3)
Fe1 O61 Fe3 114.8(3)
Fe2 O61 Fe3 95.8(3)
Fe4 O62 Fe2 126.2(3)
Fe4 O62 Fe3 114.9(3)
Fe2 O62 Fe3 95.7(3)
N1 C1 C2 123.3(11)
C3 C2 C1 117.9(11)
C2 C3 C4 120.0(11)
C3 C4 C5 120.2(12)
N1 C5 C4 121.1(10)
N1 C5 C6 115.2(8)
C4 C5 C6 123.7(10)
N2 C6 C5 114.1(9)
N2 C6 C7 122.2(10)
C5 C6 C7 123.7(9)
N3 C7 C8 122.6(12)
N3 C7 C6 116.6(11)
C8 C7 C6 120.7(11)
C9 C8 C7 118.2(15)
C8 C9 C10 120.2(16)
C11 C10 C9 116.5(16)
C10 C11 N3 125.4(17)
C7 N3 C11 117.0(14)
N11 C21 C22 123.3(13)
C23 C22 C21 117.8(13)
C24 C23 C22 119.7(13)
C25 C24 C23 119.3(15)
C24 C25 N11 122.4(11)
C24 C25 C26 123.4(13)
N11 C25 C26 114.1(11)
N12 C26 C25 113.6(11)
N12 C26 C27 122.3(11)
C25 C26 C27 124.1(11)
N13 C27 C28 123.2(13)
N13 C27 C26 114.0(13)
C28 C27 C26 122.8(12)
C29 C28 C27 120.4(14)
C28 C29 C30 118.2(17)
C29 C30 C31 119.0(18)
N13 C31 C30 125.1(18)
C31 N13 C27 114.1(14)
N21 C41 C42 123.0(11)
C43 C42 C41 119.0(11)
C42 C43 C44 117.4(12)
C45 C44 C43 121.3(11)
N21 C45 C44 121.0(10)
N21 C45 C46 116.7(9)
C44 C45 C46 122.3(11)
N22 C46 C45 113.9(10)
N22 C46 C47 125.0(9)
C45 C46 C47 121.1(10)
N23 C47 C48 124.3(11)
N23 C47 C46 115.9(11)
C48 C47 C46 119.8(10)
C47 C48 C49 118.5(14)
C50 C49 C48 117.9(16)
C49 C50 C51 120.6(16)
C50 C51 N23 123.4(15)
C47 N23 C51 115.1(12)
N31 C61 C62 123.4(11)
C63 C62 C61 118.8(12)
C62 C63 C64 119.5(13)
C65 C64 C63 118.6(12)
N31 C65 C64 121.0(10)
N31 C65 C66 116.1(9)
C64 C65 C66 122.8(10)
N32 C66 C65 114.3(9)
N32 C66 C67 123.5(9)
C65 C66 C67 122.1(10)
N33 C67 C68 123.0(12)
N33 C67 C66 115.0(10)
C68 C67 C66 122.0(11)
C67 C68 C69 118.8(14)
C70 C69 C68 119.0(16)
C71 C70 C69 118.7(15)
C70 C71 N33 126.8(17)
C67 N33 C71 113.6(13)
O41 C81 O42 125.1(10)
O41 C81 C82 117.4(11)
O42 C81 C82 117.5(11)
O51 C83 O52 124.0(9)
O51 C83 C84 117.1(11)
O52 C83 C84 118.9(11)
O3 N4 O2 124(4)
O3 N4 C85 121(4)
O2 N4 C85 114(3)
O4 N5 O5 114(2)
O4 N5 C86 126(3)
O5 N5 C86 114(2)
O6 N6 O7 102(2)
O6 N6 C87 128(2)
O7 N6 C87 130(2)
O8 N7 O9 98(2)
O8 N7 C88 128(3)
O9 N7 C88 122(2)
O10 N8 O12 99(2)
O10 N8 C89 127(3)
O12 N8 C89 127(3)

loop_
_geom_bond_atom_site_label_1
_geom_bond_atom_site_label_2
_geom_bond_distance
Fe1 O61 1.885(6)
Fe1 O1 2.005(7)
Fe1 O41 2.031(7)
Fe1 N12 2.156(9)
Fe1 N11 2.197(10)
Fe1 Cl1 2.286(3)
Fe2 O62 1.906(6)
Fe2 O61 1.918(6)
Fe2 N22 2.138(9)
Fe2 N2 2.160(8)
Fe2 N21 2.178(9)
Fe2 N1 2.198(8)
Fe2 Fe3 2.890(2)
Fe3 O61 1.978(6)
Fe3 O62 1.993(6)
Fe3 O11 2.013(7)
Fe3 O51 2.017(7)
Fe3 O42 2.030(7)
Fe3 O31 2.030(7)
Fe4 O62 1.875(6)
Fe4 O21 2.024(7)
Fe4 O52 2.036(7)
Fe4 N32 2.161(8)
Fe4 N31 2.202(8)
Fe4 Cl2 2.304(3)
O1 N2 1.342(10)
N1 C1 1.348(13)
N1 C5 1.363(13)
N2 C6 1.320(12)
O11 N12 1.344(10)
N11 C21 1.331(14)
N11 C25 1.362(15)
N12 C26 1.298(13)
O21 N22 1.334(9)
N21 C41 1.324(13)
N21 C45 1.344(14)
N22 C46 1.279(12)
O31 N32 1.333(10)
N31 C61 1.322(13)
N31 C65 1.352(13)
N32 C66 1.297(13)
O41 C81 1.242(14)
O42 C81 1.259(14)
O51 C83 1.258(13)
O52 C83 1.278(13)
C1 C2 1.390(16)
C2 C3 1.364(18)
C3 C4 1.367(17)
C4 C5 1.376(15)
C5 C6 1.452(14)
C6 C7 1.458(15)
C7 N3 1.307(15)
C7 C8 1.391(17)
C8 C9 1.36(2)
C9 C10 1.39(3)
C10 C11 1.34(2)
C11 N3 1.346(19)
C21 C22 1.385(18)
C22 C23 1.38(2)
C23 C24 1.37(2)
C24 C25 1.361(17)
C25 C26 1.470(16)
C26 C27 1.483(17)
C27 N13 1.346(16)
C27 C28 1.382(17)
C28 C29 1.35(2)
C29 C30 1.35(2)
C30 C31 1.37(3)
C31 N13 1.34(2)
C41 C42 1.395(16)
C42 C43 1.366(16)
C43 C44 1.382(16)
C44 C45 1.368(15)
C45 C46 1.461(14)
C46 C47 1.506(15)
C47 N23 1.311(14)
C47 C48 1.361(16)
C48 C49 1.39(2)
C49 C50 1.33(2)
C50 C51 1.33(2)
C51 N23 1.37(2)
C61 C62 1.374(17)
C62 C63 1.353(19)
C63 C64 1.403(18)
C64 C65 1.386(15)
C65 C66 1.470(14)
C66 C67 1.519(15)
C67 N33 1.318(14)
C67 C68 1.358(17)
C68 C69 1.397(19)
C69 C70 1.33(2)
C70 C71 1.28(2)
C71 N33 1.396(19)
C81 C82 1.518(17)
C83 C84 1.493(16)
C85 N4 1.46(3)
N4 O3 1.06(3)
N4 O2 1.21(3)
C86 N5 1.53(3)
N5 O4 1.15(3)
N5 O5 1.29(2)
C87 N6 1.32(2)
N6 O6 1.23(2)
N6 O7 1.24(2)
C88 N7 1.34(2)
N7 O8 1.23(2)
N7 O9 1.28(2)
C89 N8 1.31(2)
N8 O10 1.25(2)
N8 O12 1.25(2)
